data_7129145
loop_
_publ_author_name
'He, Fu-Sheng'
'Yao, Yanfang'
'Tang, Zhimei'
'Qiu, Yanjie'
'Xie, Wenlin'
'Wu, Jie'

_publ_section_title
;
 Synthesis of \b-cyanoalkylsulfonylated vinyl selenides through a
 four-component reaction
;
_journal_name_full 'Chemical Communications'
_journal_paper_doi 10.1039/D1CC05690E
_journal_year 2021
_chemical_formula_sum 'C18 H16 Br N O2 S Se'
_chemical_formula_weight 469.25
_space_group_crystal_system monoclinic
_space_group_IT_number 14
_space_group_name_Hall '-P 2ybc'
_space_group_name_H-M_alt 'P 1 21/c 1'
_atom_sites_solution_hydrogens geom
_audit_creation_method SHELXL-2016/6
_audit_update_record
;
2021-08-10 deposited with the CCDC.	2021-10-27 downloaded from the CCDC.
;
_cell_angle_alpha 90
_cell_angle_beta 112.267(3)
_cell_angle_gamma 90
_cell_formula_units_Z 4
_cell_length_a 10.3416(9)
_cell_length_b 18.4062(16)
_cell_length_c 10.3029(9)
_cell_measurement_reflns_used 9820
_cell_measurement_temperature 173(2)
_cell_measurement_theta_max 60.21
_cell_measurement_theta_min 4.02
_cell_volume 1814.9(3)
_computing_cell_refinement 'Bruker SAINT'
_computing_data_collection 'Bruker APEX2'
_computing_data_reduction 'Bruker SAINT'
_computing_molecular_graphics 'Bruker SHELXTL'
_computing_publication_material 'Bruker SHELXTL'
_computing_structure_refinement 'SHELXL-2016/6 (Sheldrick, 2016)'
_computing_structure_solution 'SHELXT 2014/5 (Sheldrick, 2014)'
_diffrn_ambient_temperature 173(2)
_diffrn_measured_fraction_theta_full 0.986
_diffrn_measured_fraction_theta_max 0.988
_diffrn_measurement_device_type 'Bruker APEX-II CCD'
_diffrn_measurement_method '\f and \w scans'
_diffrn_radiation_type GaK\a
_diffrn_radiation_wavelength 1.34138
_diffrn_reflns_av_R_equivalents 0.0744
_diffrn_reflns_av_unetI/netI 0.0669
_diffrn_reflns_Laue_measured_fraction_full 0.986
_diffrn_reflns_Laue_measured_fraction_max 0.988
_diffrn_reflns_limit_h_max 13
_diffrn_reflns_limit_h_min -11
_diffrn_reflns_limit_k_max 23
_diffrn_reflns_limit_k_min -17
_diffrn_reflns_limit_l_max 13
_diffrn_reflns_limit_l_min -13
_diffrn_reflns_number 15494
_diffrn_reflns_point_group_measured_fraction_full 0.986
_diffrn_reflns_point_group_measured_fraction_max 0.988
_diffrn_reflns_theta_full 53.594
_diffrn_reflns_theta_max 59.490
_diffrn_reflns_theta_min 4.019
_exptl_absorpt_coefficient_mu 4.329
_exptl_absorpt_correction_T_max 0.752
_exptl_absorpt_correction_T_min 0.314
_exptl_absorpt_correction_type multi-scan
_exptl_absorpt_process_details sadabs
_exptl_crystal_colour colourless
_exptl_crystal_density_diffrn 1.717
_exptl_crystal_description block
_exptl_crystal_F_000 928
_exptl_crystal_size_max 0.100
_exptl_crystal_size_mid 0.080
_exptl_crystal_size_min 0.030
_refine_diff_density_max 0.903
_refine_diff_density_min -0.836
_refine_diff_density_rms 0.166
_refine_ls_extinction_method none
_refine_ls_goodness_of_fit_ref 1.042
_refine_ls_hydrogen_treatment constr
_refine_ls_matrix_type full
_refine_ls_number_parameters 217
_refine_ls_number_reflns 3975
_refine_ls_number_restraints 0
_refine_ls_restrained_S_all 1.042
_refine_ls_R_factor_all 0.0525
_refine_ls_R_factor_gt 0.0474
_refine_ls_shift/su_max 0.002
_refine_ls_shift/su_mean 0.000
_refine_ls_structure_factor_coef Fsqd
_refine_ls_weighting_details 'w=1/[\s^2^(Fo^2^)+(0.0793P)^2^] where P=(Fo^2^+2Fc^2^)/3'
_refine_ls_weighting_scheme calc
_refine_ls_wR_factor_gt 0.1178
_refine_ls_wR_factor_ref 0.1231
_reflns_Friedel_coverage 0.000
_reflns_number_gt 3499
_reflns_number_total 3975
_reflns_threshold_expression 'I > 2\s(I)'
_cod_data_source_file d1cc05690e2.cif
_cod_data_source_block ga_201116aa_a
_cod_original_sg_symbol_H-M 'P 21/c'
_cod_database_code 7129145
_shelx_shelxl_version_number 2016/6
_shelx_space_group_comment
; 
The symmetry employed for this shelxl refinement is uniquely defined 
by the following loop, which should always be used as a source of 
symmetry information in preference to the above space-group names. 
They are only intended as comments. 
;
_shelx_estimated_absorpt_t_min 0.671
_shelx_estimated_absorpt_t_max 0.881

loop_
_space_group_symop_operation_xyz
'x, y, z'
'-x, y+1/2, -z+1/2'
'-x, -y, -z'
'x, -y-1/2, z-1/2'

loop_
_atom_site_label
_atom_site_type_symbol
_atom_site_fract_x
_atom_site_fract_y
_atom_site_fract_z
_atom_site_U_iso_or_equiv
_atom_site_adp_type
_atom_site_occupancy
_atom_site_site_symmetry_order
_atom_site_calc_flag
_atom_site_refinement_flags_posn
_atom_site_refinement_flags_adp
_atom_site_refinement_flags_occupancy
_atom_site_disorder_assembly
_atom_site_disorder_group
Se1 Se 0.57438(3) 0.59328(2) 0.58989(4) 0.02702(13) Uani 1 1 d . . . . .
Br1 Br 0.00549(3) 0.52529(2) 0.17427(4) 0.03611(14) Uani 1 1 d . . . . .
S1 S 0.26927(7) 0.70398(3) 0.74640(8) 0.02436(17) Uani 1 1 d . . . . .
N1 N 0.3553(3) 0.46136(14) 1.0261(4) 0.0392(7) Uani 1 1 d . . . . .
O1 O 0.3031(3) 0.77592(10) 0.8045(3) 0.0401(6) Uani 1 1 d . . . . .
O2 O 0.1455(2) 0.69399(12) 0.6210(3) 0.0377(5) Uani 1 1 d . . . . .
C1 C 0.3569(3) 0.51809(16) 1.0694(4) 0.0324(7) Uani 1 1 d . . . . .
C2 C 0.3600(4) 0.59308(15) 1.1199(4) 0.0370(7) Uani 1 1 d . . . . .
H2A H 0.438573 0.598522 1.211498 0.044 Uiso 1 1 calc R U . . .
H2B H 0.272163 0.603372 1.133768 0.044 Uiso 1 1 calc R U . . .
C3 C 0.3771(3) 0.64783(14) 1.0152(3) 0.0300(6) Uani 1 1 d . . . . .
H3A H 0.387750 0.697289 1.055662 0.036 Uiso 1 1 calc R U . . .
H3B H 0.462818 0.636208 0.998179 0.036 Uiso 1 1 calc R U . . .
C4 C 0.2524(3) 0.64629(14) 0.8773(4) 0.0268(6) Uani 1 1 d . . . . .
H4A H 0.168079 0.660826 0.894553 0.032 Uiso 1 1 calc R U . . .
H4B H 0.238022 0.595820 0.841433 0.032 Uiso 1 1 calc R U . . .
C5 C 0.4177(3) 0.67487(13) 0.7173(3) 0.0221(5) Uani 1 1 d . . . . .
H5 H 0.502486 0.700739 0.762292 0.026 Uiso 1 1 calc R U . . .
C6 C 0.4187(3) 0.61866(12) 0.6360(3) 0.0202(5) Uani 1 1 d . . . . .
C7 C 0.3039(3) 0.56511(12) 0.5692(3) 0.0196(5) Uani 1 1 d . . . . .
C8 C 0.2183(3) 0.57147(12) 0.4277(3) 0.0194(5) Uani 1 1 d . . . . .
H8 H 0.225299 0.612417 0.374658 0.023 Uiso 1 1 calc R U . . .
C9 C 0.1227(3) 0.51668(13) 0.3664(3) 0.0233(5) Uani 1 1 d . . . . .
C10 C 0.1099(3) 0.45576(13) 0.4410(4) 0.0272(6) Uani 1 1 d . . . . .
H10 H 0.044121 0.418666 0.396662 0.033 Uiso 1 1 calc R U . . .
C11 C 0.1955(3) 0.45078(13) 0.5811(4) 0.0290(6) Uani 1 1 d . . . . .
H11 H 0.188060 0.409798 0.633891 0.035 Uiso 1 1 calc R U . . .
C12 C 0.2926(3) 0.50491(13) 0.6462(3) 0.0231(5) Uani 1 1 d . . . . .
H12 H 0.350811 0.500800 0.742670 0.028 Uiso 1 1 calc R U . . .
C13 C 0.7037(3) 0.66986(13) 0.6802(3) 0.0237(5) Uani 1 1 d . . . . .
C14 C 0.7025(4) 0.73308(15) 0.6070(4) 0.0340(7) Uani 1 1 d . . . . .
H14 H 0.635227 0.739955 0.514686 0.041 Uiso 1 1 calc R U . . .
C15 C 0.8021(4) 0.78657(16) 0.6713(4) 0.0397(8) Uani 1 1 d . . . . .
H15 H 0.801346 0.830647 0.623011 0.048 Uiso 1 1 calc R U . . .
C16 C 0.9008(3) 0.77608(15) 0.8033(4) 0.0335(7) Uani 1 1 d . . . . .
H16 H 0.969653 0.812274 0.844672 0.040 Uiso 1 1 calc R U . . .
C17 C 0.9010(3) 0.71333(16) 0.8766(4) 0.0318(6) Uani 1 1 d . . . . .
H17 H 0.968480 0.706783 0.968825 0.038 Uiso 1 1 calc R U . . .
C18 C 0.8015(3) 0.65943(14) 0.8146(3) 0.0281(6) Uani 1 1 d . . . . .
H18 H 0.800958 0.616019 0.864320 0.034 Uiso 1 1 calc R U . . .

loop_
_atom_site_aniso_label
_atom_site_aniso_U_11
_atom_site_aniso_U_22
_atom_site_aniso_U_33
_atom_site_aniso_U_23
_atom_site_aniso_U_13
_atom_site_aniso_U_12
Se1 0.02624(19) 0.02004(18) 0.0396(2) -0.01421(11) 0.01796(15) -0.00436(9)
Br1 0.0362(2) 0.0321(2) 0.0324(2) -0.00478(12) 0.00435(15) -0.00352(12)
S1 0.0332(3) 0.0126(3) 0.0330(4) 0.0011(2) 0.0189(3) 0.0069(2)
N1 0.0424(15) 0.0234(12) 0.0507(19) 0.0077(12) 0.0162(14) -0.0001(10)
O1 0.0664(15) 0.0110(8) 0.0593(17) -0.0038(9) 0.0425(14) 0.0045(8)
O2 0.0354(11) 0.0400(11) 0.0390(14) 0.0053(10) 0.0156(10) 0.0175(9)
C1 0.0333(15) 0.0306(15) 0.0357(18) 0.0103(12) 0.0159(13) 0.0003(11)
C2 0.053(2) 0.0290(14) 0.0329(18) 0.0024(12) 0.0213(15) 0.0035(13)
C3 0.0432(16) 0.0188(11) 0.0314(17) -0.0025(11) 0.0178(13) -0.0027(11)
C4 0.0327(14) 0.0174(11) 0.0378(17) 0.0019(10) 0.0219(12) 0.0025(10)
C5 0.0288(12) 0.0133(10) 0.0277(14) -0.0012(9) 0.0147(11) -0.0012(9)
C6 0.0231(11) 0.0114(9) 0.0276(14) 0.0007(9) 0.0112(10) 0.0001(8)
C7 0.0244(12) 0.0116(10) 0.0277(14) -0.0029(9) 0.0152(10) -0.0010(8)
C8 0.0254(12) 0.0108(9) 0.0250(13) 0.0004(9) 0.0131(10) 0.0013(9)
C9 0.0229(12) 0.0167(10) 0.0332(16) -0.0045(10) 0.0139(11) 0.0015(9)
C10 0.0270(13) 0.0145(11) 0.0456(18) -0.0049(11) 0.0198(12) -0.0038(9)
C11 0.0347(14) 0.0143(10) 0.0452(18) 0.0053(11) 0.0233(13) -0.0005(10)
C12 0.0289(12) 0.0172(11) 0.0274(14) 0.0029(10) 0.0155(11) 0.0021(9)
C13 0.0238(12) 0.0170(10) 0.0349(16) -0.0087(10) 0.0164(11) -0.0028(9)
C14 0.0419(16) 0.0235(12) 0.0375(18) -0.0001(12) 0.0161(14) -0.0008(11)
C15 0.054(2) 0.0187(12) 0.052(2) 0.0023(12) 0.0264(17) -0.0064(12)
C16 0.0335(15) 0.0196(12) 0.053(2) -0.0135(12) 0.0223(14) -0.0086(11)
C17 0.0276(13) 0.0276(13) 0.0385(18) -0.0072(12) 0.0106(12) -0.0035(10)
C18 0.0296(13) 0.0207(11) 0.0355(17) -0.0005(11) 0.0141(12) -0.0025(10)

loop_
_atom_type_symbol
_atom_type_description
_atom_type_scat_dispersion_real
_atom_type_scat_dispersion_imag
_atom_type_scat_source
C C 0.0137 0.0067 'International Tables Vol C Tables 4.2.6.8 and 6.1.1.4'
H H 0.0000 0.0000 'International Tables Vol C Tables 4.2.6.8 and 6.1.1.4'
Br Br -0.9338 1.0006 'International Tables Vol C Tables 4.2.6.8 and 6.1.1.4'
N N 0.0241 0.0134 'International Tables Vol C Tables 4.2.6.8 and 6.1.1.4'
O O 0.0389 0.0241 'International Tables Vol C Tables 4.2.6.8 and 6.1.1.4'
S S 0.2925 0.4295 'International Tables Vol C Tables 4.2.6.8 and 6.1.1.4'
Se Se -1.0833 0.8881 'International Tables Vol C Tables 4.2.6.8 and 6.1.1.4'

loop_
_geom_angle_atom_site_label_1
_geom_angle_atom_site_label_2
_geom_angle_atom_site_label_3
_geom_angle
_geom_angle_site_symmetry_1
_geom_angle_site_symmetry_3
_geom_angle_publ_flag
C6 Se1 C13 101.45(10) . . ?
O1 S1 O2 118.82(15) . . ?
O1 S1 C5 105.11(13) . . ?
O2 S1 C5 110.13(13) . . ?
O1 S1 C4 108.21(15) . . ?
O2 S1 C4 107.10(15) . . ?
C5 S1 C4 106.92(12) . . ?
N1 C1 C2 177.3(4) . . ?
C1 C2 C3 111.1(3) . . ?
C1 C2 H2A 109.4 . . ?
C3 C2 H2A 109.4 . . ?
C1 C2 H2B 109.4 . . ?
C3 C2 H2B 109.4 . . ?
H2A C2 H2B 108.0 . . ?
C4 C3 C2 111.3(3) . . ?
C4 C3 H3A 109.4 . . ?
C2 C3 H3A 109.4 . . ?
C4 C3 H3B 109.4 . . ?
C2 C3 H3B 109.4 . . ?
H3A C3 H3B 108.0 . . ?
C3 C4 S1 114.0(2) . . ?
C3 C4 H4A 108.7 . . ?
S1 C4 H4A 108.7 . . ?
C3 C4 H4B 108.7 . . ?
S1 C4 H4B 108.7 . . ?
H4A C4 H4B 107.6 . . ?
C6 C5 S1 124.0(2) . . ?
C6 C5 H5 118.0 . . ?
S1 C5 H5 118.0 . . ?
C5 C6 C7 127.3(2) . . ?
C5 C6 Se1 123.82(19) . . ?
C7 C6 Se1 108.84(17) . . ?
C12 C7 C8 120.3(2) . . ?
C12 C7 C6 119.1(2) . . ?
C8 C7 C6 120.3(2) . . ?
C9 C8 C7 118.5(2) . . ?
C9 C8 H8 120.8 . . ?
C7 C8 H8 120.8 . . ?
C8 C9 C10 122.3(3) . . ?
C8 C9 Br1 118.6(2) . . ?
C10 C9 Br1 119.1(2) . . ?
C11 C10 C9 118.2(2) . . ?
C11 C10 H10 120.9 . . ?
C9 C10 H10 120.9 . . ?
C10 C11 C12 121.0(2) . . ?
C10 C11 H11 119.5 . . ?
C12 C11 H11 119.5 . . ?
C7 C12 C11 119.7(3) . . ?
C7 C12 H12 120.1 . . ?
C11 C12 H12 120.1 . . ?
C18 C13 C14 121.0(3) . . ?
C18 C13 Se1 119.5(2) . . ?
C14 C13 Se1 119.4(2) . . ?
C13 C14 C15 118.7(3) . . ?
C13 C14 H14 120.6 . . ?
C15 C14 H14 120.6 . . ?
C16 C15 C14 120.6(3) . . ?
C16 C15 H15 119.7 . . ?
C14 C15 H15 119.7 . . ?
C15 C16 C17 120.5(3) . . ?
C15 C16 H16 119.8 . . ?
C17 C16 H16 119.8 . . ?
C16 C17 C18 119.8(3) . . ?
C16 C17 H17 120.1 . . ?
C18 C17 H17 120.1 . . ?
C13 C18 C17 119.4(3) . . ?
C13 C18 H18 120.3 . . ?
C17 C18 H18 120.3 . . ?

loop_
_geom_bond_atom_site_label_1
_geom_bond_atom_site_label_2
_geom_bond_distance
_geom_bond_site_symmetry_2
_geom_bond_publ_flag
Se1 C6 1.901(2) . ?
Se1 C13 1.923(3) . ?
Br1 C9 1.896(3) . ?
S1 O1 1.440(2) . ?
S1 O2 1.445(3) . ?
S1 C5 1.755(3) . ?
S1 C4 1.776(3) . ?
N1 C1 1.133(4) . ?
C1 C2 1.471(4) . ?
C2 C3 1.535(4) . ?
C2 H2A 0.9900 . ?
C2 H2B 0.9900 . ?
C3 C4 1.515(5) . ?
C3 H3A 0.9900 . ?
C3 H3B 0.9900 . ?
C4 H4A 0.9900 . ?
C4 H4B 0.9900 . ?
C5 C6 1.334(4) . ?
C5 H5 0.9500 . ?
C6 C7 1.495(3) . ?
C7 C12 1.393(4) . ?
C7 C8 1.395(4) . ?
C8 C9 1.386(4) . ?
C8 H8 0.9500 . ?
C9 C10 1.394(4) . ?
C10 C11 1.381(5) . ?
C10 H10 0.9500 . ?
C11 C12 1.393(4) . ?
C11 H11 0.9500 . ?
C12 H12 0.9500 . ?
C13 C18 1.384(4) . ?
C13 C14 1.385(4) . ?
C14 C15 1.397(5) . ?
C14 H14 0.9500 . ?
C15 C16 1.370(6) . ?
C15 H15 0.9500 . ?
C16 C17 1.379(5) . ?
C16 H16 0.9500 . ?
C17 C18 1.397(4) . ?
C17 H17 0.9500 . ?
C18 H18 0.9500 . ?

loop_
_geom_torsion_atom_site_label_1
_geom_torsion_atom_site_label_2
_geom_torsion_atom_site_label_3
_geom_torsion_atom_site_label_4
_geom_torsion
_geom_torsion_site_symmetry_1
_geom_torsion_site_symmetry_2
_geom_torsion_site_symmetry_3
_geom_torsion_site_symmetry_4
_geom_torsion_publ_flag
C1 C2 C3 C4 64.3(4) . . . . ?
C2 C3 C4 S1 -176.10(19) . . . . ?
O1 S1 C4 C3 -53.1(2) . . . . ?
O2 S1 C4 C3 177.66(19) . . . . ?
C5 S1 C4 C3 59.6(2) . . . . ?
O1 S1 C5 C6 -164.1(3) . . . . ?
O2 S1 C5 C6 -35.0(3) . . . . ?
C4 S1 C5 C6 81.1(3) . . . . ?
S1 C5 C6 C7 -7.9(4) . . . . ?
S1 C5 C6 Se1 173.47(14) . . . . ?
C5 C6 C7 C12 -85.2(3) . . . . ?
Se1 C6 C7 C12 93.6(2) . . . . ?
C5 C6 C7 C8 101.1(3) . . . . ?
Se1 C6 C7 C8 -80.1(2) . . . . ?
C12 C7 C8 C9 -0.1(3) . . . . ?
C6 C7 C8 C9 173.4(2) . . . . ?
C7 C8 C9 C10 -0.2(4) . . . . ?
C7 C8 C9 Br1 179.73(17) . . . . ?
C8 C9 C10 C11 0.4(4) . . . . ?
Br1 C9 C10 C11 -179.51(19) . . . . ?
C9 C10 C11 C12 -0.3(4) . . . . ?
C8 C7 C12 C11 0.2(4) . . . . ?
C6 C7 C12 C11 -173.4(2) . . . . ?
C10 C11 C12 C7 0.0(4) . . . . ?
C18 C13 C14 C15 -0.1(4) . . . . ?
Se1 C13 C14 C15 -176.5(2) . . . . ?
C13 C14 C15 C16 1.3(5) . . . . ?
C14 C15 C16 C17 -1.9(5) . . . . ?
C15 C16 C17 C18 1.3(5) . . . . ?
C14 C13 C18 C17 -0.5(4) . . . . ?
Se1 C13 C18 C17 176.0(2) . . . . ?
C16 C17 C18 C13 -0.1(4) . . . . ?
